data_7158713
loop_
_publ_author_name
'Liu, Dan'
'Liu, Xueyan'
'Sun, Jing'
'Han, Ying'
'Yan, Chao-Guo'

_publ_section_title
;
 Domino reaction of bindone and 1,3-dipolarophiles for the synthesis of
 diverse spiro and fused indeno[1,2-<i>a</i>]fluorene-7,12-diones.
;
_journal_issue 24
_journal_name_full 'Organic &amp; biomolecular chemistry'
_journal_page_first 4964
_journal_page_last 4969
_journal_paper_doi 10.1039/d2ob00815g
_journal_volume 20
_journal_year 2022
_chemical_formula_moiety 'C37 H23 N3 O4'
_chemical_formula_sum 'C37 H23 N3 O4'
_chemical_formula_weight 573.58
_space_group_crystal_system orthorhombic
_space_group_IT_number 61
_space_group_name_Hall '-P 2ac 2ab'
_space_group_name_H-M_alt 'P b c a'
_atom_sites_solution_hydrogens geom
_audit_creation_method SHELXL-2014/7
_audit_update_record
;
2022-02-23 deposited with the CCDC.	2022-05-30 downloaded from the CCDC.
;
_cell_angle_alpha 90
_cell_angle_beta 90
_cell_angle_gamma 90
_cell_formula_units_Z 8
_cell_length_a 17.4162(16)
_cell_length_b 11.9045(11)
_cell_length_c 34.111(3)
_cell_measurement_reflns_used 7013
_cell_measurement_temperature 296(2)
_cell_measurement_theta_max 20.99
_cell_measurement_theta_min 2.16
_cell_volume 7072.3(11)
_computing_structure_refinement 'SHELXL-2014/7 (Sheldrick, 2014)'
_diffrn_ambient_temperature 296(2)
_diffrn_measured_fraction_theta_full 0.998
_diffrn_measured_fraction_theta_max 0.998
_diffrn_measurement_device_type 'Bruker APEX-II CCD'
_diffrn_measurement_method '\f and \w scans'
_diffrn_radiation_type MoK\a
_diffrn_radiation_wavelength 0.71073
_diffrn_reflns_av_R_equivalents 0.1433
_diffrn_reflns_av_unetI/netI 0.1074
_diffrn_reflns_Laue_measured_fraction_full 0.998
_diffrn_reflns_Laue_measured_fraction_max 0.998
_diffrn_reflns_limit_h_max 18
_diffrn_reflns_limit_h_min -21
_diffrn_reflns_limit_k_max 12
_diffrn_reflns_limit_k_min -14
_diffrn_reflns_limit_l_max 42
_diffrn_reflns_limit_l_min -42
_diffrn_reflns_number 55584
_diffrn_reflns_point_group_measured_fraction_full 0.998
_diffrn_reflns_point_group_measured_fraction_max 0.998
_diffrn_reflns_theta_full 25.242
_diffrn_reflns_theta_max 25.998
_diffrn_reflns_theta_min 2.157
_exptl_absorpt_coefficient_mu 0.071
_exptl_absorpt_correction_T_max 0.7456
_exptl_absorpt_correction_T_min 0.6451
_exptl_absorpt_correction_type multi-scan
_exptl_absorpt_process_details sadabs
_exptl_crystal_colour green
_exptl_crystal_density_diffrn 1.077
_exptl_crystal_description block
_exptl_crystal_F_000 2384
_exptl_crystal_size_max 0.260
_exptl_crystal_size_mid 0.240
_exptl_crystal_size_min 0.180
_refine_diff_density_max 0.279
_refine_diff_density_min -0.164
_refine_diff_density_rms 0.052
_refine_ls_extinction_coef 0.0020(6)
_refine_ls_extinction_expression Fc^*^=kFc[1+0.001xFc^2^\l^3^/sin(2\q)]^-1/4^
_refine_ls_extinction_method 'SHELXL-2014/7 (Sheldrick 2014'
_refine_ls_goodness_of_fit_ref 1.023
_refine_ls_hydrogen_treatment constr
_refine_ls_matrix_type full
_refine_ls_number_parameters 399
_refine_ls_number_reflns 6945
_refine_ls_number_restraints 7
_refine_ls_restrained_S_all 1.024
_refine_ls_R_factor_all 0.1964
_refine_ls_R_factor_gt 0.0859
_refine_ls_shift/su_max 0.000
_refine_ls_shift/su_mean 0.000
_refine_ls_structure_factor_coef Fsqd
_refine_ls_weighting_details 'w=1/[\s^2^(Fo^2^)+(0.1301P)^2^+3.0137P] where P=(Fo^2^+2Fc^2^)/3'
_refine_ls_weighting_scheme calc
_refine_ls_wR_factor_gt 0.2212
_refine_ls_wR_factor_ref 0.2761
_reflns_Friedel_coverage 0.000
_reflns_number_gt 3077
_reflns_number_total 6945
_reflns_threshold_expression 'I > 2\s(I)'
_cod_data_source_file d2ob00815g2.cif
_cod_data_source_block 3b
_cod_depositor_comments 'Adding full bibliography for 7158713--7158721.cif.'
_cod_original_cell_volume 7072.2(11)
_cod_database_code 7158713
_shelx_shelxl_version_number 2014/7
_shelx_space_group_comment
;
The symmetry employed for this shelxl refinement is uniquely defined
by the following loop, which should always be used as a source of
symmetry information in preference to the above space-group names.
They are only intended as comments.
;
_shelx_estimated_absorpt_t_min 0.982
_shelx_estimated_absorpt_t_max 0.987

loop_
_space_group_symop_operation_xyz
'x, y, z'
'-x+1/2, -y, z+1/2'
'-x, y+1/2, -z+1/2'
'x+1/2, -y+1/2, -z'
'-x, -y, -z'
'x-1/2, y, -z-1/2'
'x, -y-1/2, z-1/2'
'-x-1/2, y-1/2, z'

loop_
_atom_site_label
_atom_site_type_symbol
_atom_site_fract_x
_atom_site_fract_y
_atom_site_fract_z
_atom_site_U_iso_or_equiv
_atom_site_adp_type
_atom_site_occupancy
_atom_site_site_symmetry_order
_atom_site_calc_flag
_atom_site_refinement_flags_posn
_atom_site_refinement_flags_adp
_atom_site_refinement_flags_occupancy
_atom_site_disorder_assembly
_atom_site_disorder_group
C1 C 0.7001(2) 0.8373(4) 0.10818(12) 0.0536(11) Uani 1 1 d . . . . .
C2 C 0.7637(3) 0.7785(4) 0.08929(13) 0.0639(13) Uani 1 1 d . . . . .
C3 C 0.8404(3) 0.8132(5) 0.08733(18) 0.0936(17) Uani 1 1 d . . . . .
H3 H 0.8566 0.8801 0.0987 0.112 Uiso 1 1 calc R U . . .
C4 C 0.8899(4) 0.7449(8) 0.0681(3) 0.129(3) Uani 1 1 d . . . . .
H4 H 0.9414 0.7650 0.0662 0.155 Uiso 1 1 calc R U . . .
C5 C 0.8653(5) 0.6461(7) 0.0512(2) 0.122(3) Uani 1 1 d . . . . .
H5 H 0.9010 0.6019 0.0381 0.147 Uiso 1 1 calc R U . . .
C6 C 0.7902(4) 0.6093(5) 0.05282(17) 0.0937(18) Uani 1 1 d . . . . .
H6 H 0.7748 0.5419 0.0415 0.112 Uiso 1 1 calc R U . . .
C7 C 0.7390(3) 0.6794(4) 0.07239(13) 0.0623(12) Uani 1 1 d . . . . .
C8 C 0.6573(3) 0.6638(4) 0.07894(12) 0.0567(12) Uani 1 1 d . . . . .
C9 C 0.6250(2) 0.7688(3) 0.10028(11) 0.0445(10) Uani 1 1 d . . . . .
C10 C 0.5847(2) 0.7431(3) 0.13760(10) 0.0437(10) Uani 1 1 d . . . . .
C11 C 0.6114(2) 0.6624(3) 0.16812(10) 0.0469(10) Uani 1 1 d . . . . .
C12 C 0.6733(3) 0.5922(4) 0.17028(12) 0.0601(12) Uani 1 1 d . . . . .
H12 H 0.7091 0.5900 0.1501 0.072 Uiso 1 1 calc R U . . .
C13 C 0.6819(3) 0.5247(4) 0.20282(14) 0.0689(13) Uani 1 1 d . . . . .
H13 H 0.7240 0.4769 0.2043 0.083 Uiso 1 1 calc R U . . .
C14 C 0.6300(3) 0.5261(4) 0.23297(14) 0.0708(14) Uani 1 1 d . . . . .
H14 H 0.6370 0.4793 0.2545 0.085 Uiso 1 1 calc R U . . .
C15 C 0.5669(3) 0.5972(4) 0.23150(13) 0.0631(12) Uani 1 1 d . . . . .
H15 H 0.5312 0.5991 0.2518 0.076 Uiso 1 1 calc R U . . .
C16 C 0.5586(2) 0.6650(3) 0.19894(11) 0.0517(11) Uani 1 1 d . . . . .
C17 C 0.4982(3) 0.7497(4) 0.18843(11) 0.0536(11) Uani 1 1 d . . . . .
C18 C 0.5203(2) 0.7933(3) 0.14938(11) 0.0460(10) Uani 1 1 d . . . . .
C19 C 0.1776(3) 1.0147(5) 0.18998(17) 0.0833(15) Uani 1 1 d . . . . .
H19 H 0.1660 1.0768 0.1746 0.100 Uiso 1 1 calc R U . . .
C20 C 0.1405(3) 0.9989(6) 0.2258(2) 0.104(2) Uani 1 1 d . . . . .
H20 H 0.1046 1.0513 0.2343 0.124 Uiso 1 1 calc R U . . .
C21 C 0.1564(4) 0.9073(7) 0.24862(18) 0.0973(19) Uani 1 1 d . . . . .
H21 H 0.1305 0.8960 0.2721 0.117 Uiso 1 1 calc R U . . .
C22 C 0.2104(3) 0.8332(5) 0.23647(17) 0.0826(16) Uani 1 1 d . . . . .
H22 H 0.2225 0.7719 0.2522 0.099 Uiso 1 1 calc R U . . .
C23 C 0.2477(3) 0.8470(4) 0.20121(16) 0.0702(13) Uani 1 1 d . . . . .
H23 H 0.2842 0.7945 0.1933 0.084 Uiso 1 1 calc R U . . .
C24 C 0.2317(2) 0.9375(4) 0.17751(15) 0.0663(13) Uani 1 1 d . . . . .
C25 C 0.2666(3) 0.9518(5) 0.13761(14) 0.0779(15) Uani 1 1 d . . . . .
H25A H 0.2460 0.8947 0.1202 0.093 Uiso 1 1 calc R U . . .
H25B H 0.2519 1.0245 0.1273 0.093 Uiso 1 1 calc R U . . .
C26 C 0.3908(3) 0.8505(4) 0.12582(12) 0.0622(12) Uani 1 1 d . U . . .
C27 C 0.4775(2) 0.8791(3) 0.12687(11) 0.0491(10) Uani 1 1 d . . . . .
C28 C 0.4755(3) 0.9958(3) 0.14610(11) 0.0527(11) Uani 1 1 d . . . . .
C29 C 0.5356(3) 1.0667(4) 0.15618(11) 0.0615(12) Uani 1 1 d . . . . .
H29 H 0.5862 1.0434 0.1533 0.074 Uiso 1 1 calc R U . . .
C30 C 0.5187(4) 1.1740(4) 0.17079(13) 0.0797(16) Uani 1 1 d . . . . .
C31 C 0.5816(4) 1.2512(5) 0.18369(17) 0.120(2) Uani 1 1 d . . . . .
H31A H 0.5748 1.3233 0.1716 0.180 Uiso 1 1 calc R U . . .
H31B H 0.6303 1.2204 0.1761 0.180 Uiso 1 1 calc R U . . .
H31C H 0.5800 1.2593 0.2117 0.180 Uiso 1 1 calc R U . . .
C32 C 0.4420(4) 1.2046(5) 0.17393(15) 0.0905(18) Uani 1 1 d . . . . .
H32 H 0.4303 1.2759 0.1834 0.109 Uiso 1 1 calc R U . . .
C33 C 0.3829(3) 1.1348(4) 0.16377(14) 0.0774(15) Uani 1 1 d . . . . .
H33 H 0.3321 1.1579 0.1662 0.093 Uiso 1 1 calc R U . . .
C34 C 0.4008(3) 1.0295(4) 0.14985(12) 0.0576(11) Uani 1 1 d . . . . .
C35 C 0.5094(2) 0.8855(3) 0.08561(10) 0.0472(10) Uani 1 1 d . . . . .
C36 C 0.4676(3) 0.9542(4) 0.05821(12) 0.0586(12) Uani 1 1 d . . . . .
C37 C 0.5746(2) 0.8370(3) 0.07306(11) 0.0458(10) Uani 1 1 d . . . . .
N1 N 0.3501(2) 0.9436(3) 0.13769(9) 0.0592(10) Uani 1 1 d . . . . .
N2 N 0.4367(3) 1.0092(4) 0.03582(12) 0.0883(14) Uani 1 1 d . . . . .
N3 N 0.6028(2) 0.8504(3) 0.03633(9) 0.0648(10) Uani 1 1 d . . . . .
H3A H 0.5787 0.8916 0.0197 0.078 Uiso 1 1 calc R U . . .
H3B H 0.6448 0.8175 0.0297 0.078 Uiso 1 1 calc R U . . .
O1 O 0.70214(18) 0.9217(3) 0.12745(10) 0.0777(10) Uani 1 1 d . . . . .
O2 O 0.6182(2) 0.5830(3) 0.07024(10) 0.0828(10) Uani 1 1 d . . . . .
O3 O 0.44177(19) 0.7758(3) 0.20759(8) 0.0754(10) Uani 1 1 d . . . . .
O4 O 0.36300(18) 0.7629(3) 0.11478(10) 0.0795(10) Uani 1 1 d . U . . .

loop_
_atom_site_aniso_label
_atom_site_aniso_U_11
_atom_site_aniso_U_22
_atom_site_aniso_U_33
_atom_site_aniso_U_23
_atom_site_aniso_U_13
_atom_site_aniso_U_12
C1 0.061(3) 0.051(3) 0.049(2) 0.007(2) 0.002(2) 0.008(2)
C2 0.057(3) 0.063(3) 0.072(3) 0.024(3) 0.004(2) 0.015(3)
C3 0.061(4) 0.092(4) 0.127(5) 0.029(4) 0.012(3) 0.010(3)
C4 0.063(4) 0.124(6) 0.201(8) 0.049(6) 0.034(5) 0.020(5)
C5 0.103(6) 0.114(6) 0.151(6) 0.024(5) 0.066(5) 0.043(5)
C6 0.098(5) 0.072(3) 0.111(4) 0.012(3) 0.039(4) 0.035(3)
C7 0.066(3) 0.058(3) 0.063(3) 0.014(2) 0.016(2) 0.017(3)
C8 0.079(3) 0.043(3) 0.048(2) 0.001(2) -0.001(2) 0.017(3)
C9 0.050(2) 0.039(2) 0.044(2) 0.0000(19) 0.0005(19) 0.0050(19)
C10 0.046(2) 0.040(2) 0.045(2) -0.0043(19) 0.0003(19) 0.0021(19)
C11 0.055(3) 0.045(2) 0.040(2) 0.0023(19) -0.006(2) 0.005(2)
C12 0.061(3) 0.064(3) 0.056(3) 0.006(2) -0.005(2) 0.013(2)
C13 0.071(3) 0.068(3) 0.068(3) 0.014(3) -0.011(3) 0.020(3)
C14 0.085(4) 0.072(3) 0.055(3) 0.014(3) -0.018(3) 0.005(3)
C15 0.066(3) 0.068(3) 0.055(3) 0.004(2) -0.005(2) 0.000(3)
C16 0.057(3) 0.053(3) 0.045(2) 0.006(2) -0.009(2) 0.004(2)
C17 0.053(3) 0.063(3) 0.045(2) 0.003(2) 0.000(2) 0.002(2)
C18 0.050(3) 0.039(2) 0.048(2) 0.0034(19) -0.003(2) 0.003(2)
C19 0.060(3) 0.086(4) 0.103(4) -0.002(3) 0.010(3) 0.008(3)
C20 0.068(4) 0.103(5) 0.141(6) -0.026(5) 0.027(4) -0.003(4)
C21 0.078(4) 0.126(6) 0.087(4) -0.023(4) 0.014(3) -0.033(4)
C22 0.077(4) 0.089(4) 0.082(4) 0.009(3) -0.005(3) -0.032(3)
C23 0.059(3) 0.056(3) 0.095(4) -0.005(3) -0.010(3) -0.001(2)
C24 0.040(3) 0.079(3) 0.080(3) -0.017(3) -0.001(2) -0.002(3)
C25 0.049(3) 0.101(4) 0.084(3) 0.002(3) -0.004(3) 0.017(3)
C26 0.066(3) 0.069(3) 0.051(2) 0.003(2) -0.005(2) 0.008(3)
C27 0.048(3) 0.054(3) 0.046(2) 0.004(2) -0.0011(19) 0.008(2)
C28 0.067(3) 0.046(2) 0.045(2) -0.003(2) -0.006(2) 0.009(2)
C29 0.084(3) 0.060(3) 0.041(2) -0.002(2) 0.007(2) -0.004(3)
C30 0.124(5) 0.062(3) 0.053(3) -0.016(3) 0.022(3) -0.013(3)
C31 0.172(7) 0.104(4) 0.084(4) -0.035(4) 0.022(4) -0.059(5)
C32 0.136(6) 0.059(3) 0.076(3) -0.017(3) 0.031(4) 0.012(4)
C33 0.093(4) 0.066(3) 0.074(3) -0.005(3) 0.017(3) 0.019(3)
C34 0.071(3) 0.053(3) 0.049(2) -0.004(2) 0.006(2) 0.013(3)
C35 0.058(3) 0.046(2) 0.038(2) 0.0004(19) -0.004(2) 0.009(2)
C36 0.060(3) 0.072(3) 0.044(2) -0.001(2) 0.004(2) 0.009(2)
C37 0.053(3) 0.045(2) 0.039(2) -0.0034(19) 0.0012(19) 0.003(2)
N1 0.057(2) 0.065(2) 0.055(2) -0.0001(19) 0.0015(18) 0.016(2)
N2 0.090(3) 0.118(4) 0.057(2) 0.027(3) -0.007(2) 0.037(3)
N3 0.078(3) 0.072(2) 0.044(2) 0.0118(18) 0.0040(18) 0.030(2)
O1 0.076(2) 0.066(2) 0.091(2) -0.019(2) -0.0054(18) -0.0093(18)
O2 0.104(3) 0.055(2) 0.089(2) -0.0174(18) -0.005(2) 0.007(2)
O3 0.068(2) 0.098(2) 0.0598(18) 0.0085(18) 0.0140(17) 0.0196(19)
O4 0.071(2) 0.078(2) 0.089(2) -0.0173(19) -0.0106(17) -0.0096(18)

loop_
_atom_type_symbol
_atom_type_description
_atom_type_scat_dispersion_real
_atom_type_scat_dispersion_imag
_atom_type_scat_source
C C 0.0033 0.0016 'International Tables Vol C Tables 4.2.6.8 and 6.1.1.4'
H H 0.0000 0.0000 'International Tables Vol C Tables 4.2.6.8 and 6.1.1.4'
N N 0.0061 0.0033 'International Tables Vol C Tables 4.2.6.8 and 6.1.1.4'
O O 0.0106 0.0060 'International Tables Vol C Tables 4.2.6.8 and 6.1.1.4'

loop_
_geom_angle_atom_site_label_1
_geom_angle_atom_site_label_2
_geom_angle_atom_site_label_3
_geom_angle
_geom_angle_site_symmetry_1
_geom_angle_site_symmetry_3
_geom_angle_publ_flag
O1 C1 C2 128.3(4) . . ?
O1 C1 C9 123.7(4) . . ?
C2 C1 C9 108.0(4) . . ?
C7 C2 C3 121.9(5) . . ?
C7 C2 C1 111.0(4) . . ?
C3 C2 C1 127.1(5) . . ?
C4 C3 C2 117.0(6) . . ?
C4 C3 H3 121.5 . . ?
C2 C3 H3 121.5 . . ?
C3 C4 C5 121.0(6) . . ?
C3 C4 H4 119.5 . . ?
C5 C4 H4 119.5 . . ?
C4 C5 C6 123.4(6) . . ?
C4 C5 H5 118.3 . . ?
C6 C5 H5 118.3 . . ?
C5 C6 C7 115.8(6) . . ?
C5 C6 H6 122.1 . . ?
C7 C6 H6 122.1 . . ?
C2 C7 C6 120.9(5) . . ?
C2 C7 C8 110.4(4) . . ?
C6 C7 C8 128.7(5) . . ?
O2 C8 C7 127.8(4) . . ?
O2 C8 C9 123.2(4) . . ?
C7 C8 C9 108.9(4) . . ?
C10 C9 C37 111.2(3) . . ?
C10 C9 C8 114.0(3) . . ?
C37 C9 C8 110.8(3) . . ?
C10 C9 C1 110.8(3) . . ?
C37 C9 C1 108.1(3) . . ?
C8 C9 C1 101.4(3) . . ?
C18 C10 C9 124.3(3) . . ?
C18 C10 C11 110.0(3) . . ?
C9 C10 C11 125.7(3) . . ?
C12 C11 C16 119.5(3) . . ?
C12 C11 C10 132.7(4) . . ?
C16 C11 C10 107.8(3) . . ?
C11 C12 C13 119.1(4) . . ?
C11 C12 H12 120.5 . . ?
C13 C12 H12 120.5 . . ?
C14 C13 C12 121.7(4) . . ?
C14 C13 H13 119.1 . . ?
C12 C13 H13 119.1 . . ?
C13 C14 C15 120.2(4) . . ?
C13 C14 H14 119.9 . . ?
C15 C14 H14 119.9 . . ?
C16 C15 C14 117.9(4) . . ?
C16 C15 H15 121.1 . . ?
C14 C15 H15 121.1 . . ?
C15 C16 C11 121.6(4) . . ?
C15 C16 C17 131.1(4) . . ?
C11 C16 C17 107.3(3) . . ?
O3 C17 C18 127.0(4) . . ?
O3 C17 C16 127.4(4) . . ?
C18 C17 C16 105.5(4) . . ?
C10 C18 C27 125.2(3) . . ?
C10 C18 C17 109.5(3) . . ?
C27 C18 C17 125.3(4) . . ?
C24 C19 C20 119.7(6) . . ?
C24 C19 H19 120.2 . . ?
C20 C19 H19 120.2 . . ?
C21 C20 C19 120.8(6) . . ?
C21 C20 H20 119.6 . . ?
C19 C20 H20 119.6 . . ?
C22 C21 C20 119.1(6) . . ?
C22 C21 H21 120.5 . . ?
C20 C21 H21 120.5 . . ?
C21 C22 C23 121.2(5) . . ?
C21 C22 H22 119.4 . . ?
C23 C22 H22 119.4 . . ?
C24 C23 C22 120.7(5) . . ?
C24 C23 H23 119.6 . . ?
C22 C23 H23 119.6 . . ?
C23 C24 C19 118.6(5) . . ?
C23 C24 C25 122.6(5) . . ?
C19 C24 C25 118.7(5) . . ?
N1 C25 C24 113.3(4) . . ?
N1 C25 H25A 108.9 . . ?
C24 C25 H25A 108.9 . . ?
N1 C25 H25B 108.9 . . ?
C24 C25 H25B 108.9 . . ?
H25A C25 H25B 107.7 . . ?
O4 C26 N1 125.4(4) . . ?
O4 C26 C27 125.9(4) . . ?
N1 C26 C27 108.6(4) . . ?
C18 C27 C35 109.4(3) . . ?
C18 C27 C28 114.5(3) . . ?
C35 C27 C28 111.1(3) . . ?
C18 C27 C26 110.5(3) . . ?
C35 C27 C26 110.3(3) . . ?
C28 C27 C26 100.8(3) . . ?
C34 C28 C29 121.1(4) . . ?
C34 C28 C27 109.0(4) . . ?
C29 C28 C27 129.7(4) . . ?
C28 C29 C30 118.9(5) . . ?
C28 C29 H29 120.5 . . ?
C30 C29 H29 120.5 . . ?
C32 C30 C29 117.9(5) . . ?
C32 C30 C31 121.4(5) . . ?
C29 C30 C31 120.7(6) . . ?
C30 C31 H31A 109.5 . . ?
C30 C31 H31B 109.5 . . ?
H31A C31 H31B 109.5 . . ?
C30 C31 H31C 109.5 . . ?
H31A C31 H31C 109.5 . . ?
H31B C31 H31C 109.5 . . ?
C33 C32 C30 123.0(5) . . ?
C33 C32 H32 118.5 . . ?
C30 C32 H32 118.5 . . ?
C32 C33 C34 118.0(5) . . ?
C32 C33 H33 121.0 . . ?
C34 C33 H33 121.0 . . ?
C28 C34 C33 121.0(5) . . ?
C28 C34 N1 110.8(4) . . ?
C33 C34 N1 128.2(5) . . ?
C37 C35 C36 117.7(3) . . ?
C37 C35 C27 125.8(3) . . ?
C36 C35 C27 116.5(3) . . ?
N2 C36 C35 177.7(5) . . ?
C35 C37 N3 123.4(4) . . ?
C35 C37 C9 121.7(3) . . ?
N3 C37 C9 114.8(3) . . ?
C26 N1 C34 110.3(4) . . ?
C26 N1 C25 124.6(4) . . ?
C34 N1 C25 125.1(4) . . ?
C37 N3 H3A 120.0 . . ?
C37 N3 H3B 120.0 . . ?
H3A N3 H3B 120.0 . . ?

loop_
_geom_bond_atom_site_label_1
_geom_bond_atom_site_label_2
_geom_bond_distance
_geom_bond_site_symmetry_2
_geom_bond_publ_flag
C1 O1 1.202(5) . ?
C1 C2 1.460(6) . ?
C1 C9 1.564(6) . ?
C2 C7 1.381(6) . ?
C2 C3 1.400(7) . ?
C3 C4 1.356(9) . ?
C3 H3 0.9300 . ?
C4 C5 1.377(10) . ?
C4 H4 0.9300 . ?
C5 C6 1.380(9) . ?
C5 H5 0.9300 . ?
C6 C7 1.391(6) . ?
C6 H6 0.9300 . ?
C7 C8 1.452(6) . ?
C8 O2 1.216(5) . ?
C8 C9 1.552(5) . ?
C9 C10 1.486(5) . ?
C9 C37 1.515(5) . ?
C10 C18 1.333(5) . ?
C10 C11 1.491(5) . ?
C11 C12 1.365(5) . ?
C11 C16 1.397(5) . ?
C12 C13 1.378(6) . ?
C12 H12 0.9300 . ?
C13 C14 1.369(6) . ?
C13 H13 0.9300 . ?
C14 C15 1.388(6) . ?
C14 H14 0.9300 . ?
C15 C16 1.380(6) . ?
C15 H15 0.9300 . ?
C16 C17 1.502(6) . ?
C17 O3 1.220(5) . ?
C17 C18 1.480(5) . ?
C18 C27 1.480(5) . ?
C19 C24 1.383(6) . ?
C19 C20 1.396(8) . ?
C19 H19 0.9300 . ?
C20 C21 1.367(8) . ?
C20 H20 0.9300 . ?
C21 C22 1.354(8) . ?
C21 H21 0.9300 . ?
C22 C23 1.377(7) . ?
C22 H22 0.9300 . ?
C23 C24 1.376(6) . ?
C23 H23 0.9300 . ?
C24 C25 1.501(6) . ?
C25 N1 1.457(5) . ?
C25 H25A 0.9700 . ?
C25 H25B 0.9700 . ?
C26 O4 1.209(5) . ?
C26 N1 1.376(6) . ?
C26 C27 1.548(6) . ?
C27 C35 1.515(5) . ?
C27 C28 1.537(6) . ?
C28 C34 1.368(6) . ?
C28 C29 1.386(6) . ?
C29 C30 1.403(6) . ?
C29 H29 0.9300 . ?
C30 C32 1.388(8) . ?
C30 C31 1.496(8) . ?
C31 H31A 0.9600 . ?
C31 H31B 0.9600 . ?
C31 H31C 0.9600 . ?
C32 C33 1.368(7) . ?
C32 H32 0.9300 . ?
C33 C34 1.377(6) . ?
C33 H33 0.9300 . ?
C34 N1 1.414(5) . ?
C35 C37 1.342(5) . ?
C35 C36 1.439(6) . ?
C36 N2 1.141(5) . ?
C37 N3 1.355(5) . ?
N3 H3A 0.8600 . ?
N3 H3B 0.8600 . ?

loop_
_geom_hbond_atom_site_label_D
_geom_hbond_atom_site_label_H
_geom_hbond_atom_site_label_A
_geom_hbond_distance_DH
_geom_hbond_distance_HA
_geom_hbond_distance_DA
_geom_hbond_angle_DHA
_geom_hbond_site_symmetry_A
N3 H3A N2 0.86 2.25 3.054(5) 156.1 5_675
